data_4026631
loop_
_publ_author_name
'Vellanki Lakshmi'
'Mangalampalli Ravikanth'

_publ_section_title
;
 Synthesis of Sterically Crowded Polyarylated Boron-Dipyrromethenes
;
_journal_name_full 'Journal of Organic Chemistry'
_journal_page_first 8466
_journal_page_last 8471
_journal_paper_doi 10.1021/jo2010022
_journal_volume 76
_journal_year 2011
_chemical_formula_sum 'C52 H37 B F2 N2 O'
_chemical_formula_weight 754.65
_chemical_name_systematic
;
 ?
;
_space_group_IT_number 2
_symmetry_cell_setting triclinic
_symmetry_space_group_name_Hall '-P 1'
_symmetry_space_group_name_H-M 'P -1'
_atom_sites_solution_hydrogens geom
_atom_sites_solution_primary direct
_atom_sites_solution_secondary difmap
_audit_creation_method SHELXL-97
_cell_angle_alpha 94.355(12)
_cell_angle_beta 105.382(13)
_cell_angle_gamma 108.271(13)
_cell_formula_units_Z 2
_cell_length_a 11.0139(16)
_cell_length_b 12.3936(18)
_cell_length_c 15.850(2)
_cell_measurement_reflns_used 2403
_cell_measurement_temperature 293(2)
_cell_measurement_theta_max 32.7615
_cell_measurement_theta_min 3.3921
_cell_volume 1950.7(5)
_computing_cell_refinement 'CrysAlis RED, Oxford Diffraction Ltd.,'
_computing_data_collection 'CrysAlis CCD, Oxford Diffraction Ltd.,'
_computing_data_reduction 'CrysAlis RED, Oxford Diffraction Ltd.,'
_computing_molecular_graphics Ortep3
_computing_publication_material Shelx97
_computing_structure_refinement 'SHELXL-97 (Sheldrick, 1997)'
_computing_structure_solution 'SHELXS-97 (Sheldrick, 1997)'
_diffrn_ambient_temperature 293(2)
_diffrn_detector_area_resol_mean 15.9948
_diffrn_measured_fraction_theta_full 0.998
_diffrn_measured_fraction_theta_max 0.998
_diffrn_measurement_device_type 'OXFORD DIFFRACTION XCALIBUR-S'
_diffrn_measurement_method \w/q-scan
_diffrn_radiation_monochromator graphite
_diffrn_radiation_source 'Enhance (Mo) X-ray Source'
_diffrn_radiation_type MoK\a
_diffrn_radiation_wavelength 0.71073
_diffrn_reflns_av_R_equivalents 0.0599
_diffrn_reflns_av_sigmaI/netI 0.2222
_diffrn_reflns_limit_h_max 12
_diffrn_reflns_limit_h_min -13
_diffrn_reflns_limit_k_max 14
_diffrn_reflns_limit_k_min -14
_diffrn_reflns_limit_l_max 18
_diffrn_reflns_limit_l_min -18
_diffrn_reflns_number 14235
_diffrn_reflns_theta_full 25.00
_diffrn_reflns_theta_max 25.00
_diffrn_reflns_theta_min 3.40
_exptl_absorpt_coefficient_mu 0.082
_exptl_absorpt_correction_T_max 0.9829
_exptl_absorpt_correction_T_min 0.9749
_exptl_absorpt_correction_type multi-scan
_exptl_absorpt_process_details
;
CrysAlis RED, Oxford Diffraction Ltd.,
Version 1.171.31.7 (release 18-10-2006 CrysAlis171 .NET)
(compiled Oct 18 2006,16:28:17)
empirical absorption correction using spherical harmonics,
 implemented in SCALE3 ABSPACK scaling algorithm.
;
_exptl_crystal_colour orange
_exptl_crystal_density_diffrn 1.285
_exptl_crystal_description block
_exptl_crystal_F_000 788
_exptl_crystal_size_max 0.31
_exptl_crystal_size_mid 0.27
_exptl_crystal_size_min 0.21
_refine_diff_density_max 0.229
_refine_diff_density_min -0.170
_refine_diff_density_rms 0.035
_refine_ls_extinction_method none
_refine_ls_goodness_of_fit_ref 0.658
_refine_ls_hydrogen_treatment riding
_refine_ls_matrix_type full
_refine_ls_number_parameters 524
_refine_ls_number_reflns 6849
_refine_ls_number_restraints 0
_refine_ls_restrained_S_all 0.658
_refine_ls_R_factor_all 0.1837
_refine_ls_R_factor_gt 0.0483
_refine_ls_shift/su_max 0.000
_refine_ls_shift/su_mean 0.000
_refine_ls_structure_factor_coef Fsqd
_refine_ls_weighting_details 'calc w=1/[\s^2^(Fo^2^)+(0.0437P)^2^+0.0000P] where P=(Fo^2^+2Fc^2^)/3'
_refine_ls_weighting_scheme calc
_refine_ls_wR_factor_gt 0.0885
_refine_ls_wR_factor_ref 0.1099
_reflns_number_gt 2133
_reflns_number_total 6849
_reflns_threshold_expression >2sigma(I)
_cod_data_source_file jo2010022_si_002.cif
_cod_data_source_block mr041
_cod_database_code 4026631

loop_
_symmetry_equiv_pos_as_xyz
'x, y, z'
'-x, -y, -z'

loop_
_atom_site_label
_atom_site_type_symbol
_atom_site_fract_x
_atom_site_fract_y
_atom_site_fract_z
_atom_site_U_iso_or_equiv
_atom_site_adp_type
_atom_site_occupancy
_atom_site_symmetry_multiplicity
_atom_site_calc_flag
_atom_site_refinement_flags
B1 B -0.1022(4) -0.2441(4) 0.1685(3) 0.0538(13) Uani 1 1 d .
F1 F -0.18424(18) -0.30687(16) 0.08877(15) 0.0875(8) Uani 1 1 d .
F2 F -0.03164(19) -0.30762(17) 0.21474(18) 0.0893(8) Uani 1 1 d .
O1 O 0.1276(3) 0.4260(2) 0.4798(3) 0.1221(13) Uani 1 1 d .
N1 N -0.1823(2) -0.20622(19) 0.22385(18) 0.0451(8) Uani 1 1 d .
N2 N 0.0021(2) -0.1321(2) 0.15732(19) 0.0467(8) Uani 1 1 d .
C1 C -0.3048(3) -0.2689(2) 0.2286(2) 0.0456(10) Uani 1 1 d .
C2 C -0.3493(3) -0.1997(2) 0.2785(2) 0.0436(9) Uani 1 1 d .
C3 C -0.2510(3) -0.0905(3) 0.3049(2) 0.0412(9) Uani 1 1 d .
C4 C -0.1447(3) -0.0951(2) 0.2708(2) 0.0428(9) Uani 1 1 d .
C5 C -0.0225(3) -0.0110(2) 0.2738(2) 0.0424(9) Uani 1 1 d .
C6 C 0.0528(3) -0.0319(2) 0.2202(2) 0.0447(9) Uani 1 1 d .
C7 C 0.1747(3) 0.0403(2) 0.2081(2) 0.0461(10) Uani 1 1 d .
C8 C 0.1906(3) -0.0143(3) 0.1343(2) 0.0494(10) Uani 1 1 d .
C9 C 0.0841(3) -0.1228(3) 0.1053(3) 0.0495(10) Uani 1 1 d .
C10 C -0.3813(3) -0.3876(3) 0.1811(2) 0.0489(10) Uani 1 1 d .
C11 C -0.3263(3) -0.4736(3) 0.1853(3) 0.0617(12) Uani 1 1 d .
H11 H -0.2381 -0.4572 0.2201 0.074 Uiso 1 1 calc R
C12 C -0.4003(4) -0.5840(3) 0.1384(3) 0.0715(13) Uani 1 1 d .
H12 H -0.3625 -0.6415 0.1418 0.086 Uiso 1 1 calc R
C13 C -0.5313(4) -0.6077(3) 0.0865(3) 0.0698(13) Uani 1 1 d .
H13 H -0.5816 -0.6818 0.0550 0.084 Uiso 1 1 calc R
C14 C -0.5877(4) -0.5245(3) 0.0807(3) 0.0688(12) Uani 1 1 d .
H14 H -0.6753 -0.5411 0.0447 0.083 Uiso 1 1 calc R
C15 C -0.5134(3) -0.4147(3) 0.1290(2) 0.0555(11) Uani 1 1 d .
H15 H -0.5528 -0.3582 0.1265 0.067 Uiso 1 1 calc R
C16 C -0.4817(3) -0.2388(3) 0.2975(2) 0.0435(9) Uani 1 1 d .
C17 C -0.5167(3) -0.3368(3) 0.3331(3) 0.0614(11) Uani 1 1 d .
H17 H -0.4569 -0.3761 0.3485 0.074 Uiso 1 1 calc R
C18 C -0.6431(4) -0.3778(3) 0.3466(3) 0.0705(13) Uani 1 1 d .
H18 H -0.6676 -0.4448 0.3704 0.085 Uiso 1 1 calc R
C19 C -0.7292(4) -0.3197(4) 0.3247(3) 0.0779(14) Uani 1 1 d .
H19 H -0.8137 -0.3477 0.3322 0.094 Uiso 1 1 calc R
C20 C -0.6914(3) -0.2180(3) 0.2909(3) 0.0705(13) Uani 1 1 d .
H20 H -0.7493 -0.1767 0.2773 0.085 Uiso 1 1 calc R
C21 C -0.5670(3) -0.1793(3) 0.2779(3) 0.0626(11) Uani 1 1 d .
H21 H -0.5413 -0.1115 0.2553 0.075 Uiso 1 1 calc R
C22 C -0.2649(3) 0.0076(3) 0.3541(3) 0.0457(10) Uani 1 1 d .
C23 C -0.2815(3) 0.0043(3) 0.4377(3) 0.0589(11) Uani 1 1 d .
H23 H -0.2827 -0.0611 0.4632 0.071 Uiso 1 1 calc R
C24 C -0.2962(4) 0.0949(4) 0.4835(3) 0.0857(14) Uani 1 1 d .
H24 H -0.3053 0.0916 0.5401 0.103 Uiso 1 1 calc R
C25 C -0.2974(4) 0.1902(4) 0.4463(4) 0.0902(16) Uani 1 1 d .
H25 H -0.3061 0.2524 0.4778 0.108 Uiso 1 1 calc R
C26 C -0.2859(4) 0.1949(3) 0.3628(4) 0.0766(13) Uani 1 1 d .
H26 H -0.2898 0.2591 0.3368 0.092 Uiso 1 1 calc R
C27 C -0.2685(3) 0.1046(3) 0.3171(3) 0.0580(11) Uani 1 1 d .
H27 H -0.2591 0.1089 0.2607 0.070 Uiso 1 1 calc R
C28 C 0.0183(3) 0.1026(3) 0.3293(3) 0.0448(10) Uani 1 1 d .
C29 C 0.0414(3) 0.1138(3) 0.4200(3) 0.0560(11) Uani 1 1 d .
H29 H 0.0307 0.0477 0.4457 0.067 Uiso 1 1 calc R
C30 C 0.0801(3) 0.2193(3) 0.4747(3) 0.0669(12) Uani 1 1 d .
H30 H 0.0972 0.2242 0.5358 0.080 Uiso 1 1 calc R
C31 C 0.0925(4) 0.3156(4) 0.4369(4) 0.0777(14) Uani 1 1 d .
C32 C 0.0709(3) 0.3080(3) 0.3470(3) 0.0702(13) Uani 1 1 d .
H32 H 0.0810 0.3745 0.3219 0.084 Uiso 1 1 calc R
C33 C 0.0341(3) 0.2019(3) 0.2929(3) 0.0600(11) Uani 1 1 d .
H33 H 0.0202 0.1979 0.2320 0.072 Uiso 1 1 calc R
C34 C 0.1393(5) 0.4401(4) 0.5701(4) 0.152(3) Uani 1 1 d .
H34A H 0.0573 0.3927 0.5785 0.228 Uiso 1 1 calc R
H34B H 0.1565 0.5195 0.5919 0.228 Uiso 1 1 calc R
H34C H 0.2121 0.4177 0.6019 0.228 Uiso 1 1 calc R
C35 C 0.2740(3) 0.1481(3) 0.2690(3) 0.0479(10) Uani 1 1 d .
C36 C 0.3197(3) 0.1481(3) 0.3588(3) 0.0569(11) Uani 1 1 d .
H36 H 0.2904 0.0804 0.3808 0.068 Uiso 1 1 calc R
C37 C 0.4077(3) 0.2466(3) 0.4160(3) 0.0683(12) Uani 1 1 d .
H37 H 0.4357 0.2462 0.4767 0.082 Uiso 1 1 calc R
C38 C 0.4546(3) 0.3463(3) 0.3835(3) 0.0704(13) Uani 1 1 d .
H38 H 0.5141 0.4135 0.4221 0.084 Uiso 1 1 calc R
C39 C 0.4133(4) 0.3457(3) 0.2944(3) 0.0674(13) Uani 1 1 d .
H39 H 0.4465 0.4126 0.2724 0.081 Uiso 1 1 calc R
C40 C 0.3236(3) 0.2482(3) 0.2367(3) 0.0572(11) Uani 1 1 d .
H40 H 0.2962 0.2492 0.1760 0.069 Uiso 1 1 calc R
C41 C 0.3000(4) 0.0279(2) 0.0897(3) 0.0351(9) Uani 1 1 d .
C42 C 0.4149(5) 0.0685(3) 0.1288(3) 0.0655(12) Uani 1 1 d .
H42 H 0.4425 0.0683 0.1895 0.079 Uiso 1 1 calc R
C43 C 0.5149(4) 0.1185(3) 0.0868(4) 0.0779(13) Uani 1 1 d .
H43 H 0.6057 0.1474 0.1188 0.094 Uiso 1 1 calc R
C44 C 0.4716(5) 0.1222(3) -0.0026(4) 0.0800(14) Uani 1 1 d .
H44 H 0.5334 0.1536 -0.0322 0.096 Uiso 1 1 calc R
C45 C 0.3365(4) 0.0792(3) -0.0477(3) 0.0749(12) Uani 1 1 d .
H45 H 0.3043 0.0801 -0.1081 0.090 Uiso 1 1 calc R
C46 C 0.2496(4) 0.0338(3) 0.0014(4) 0.0787(14) Uani 1 1 d .
H46 H 0.1572 0.0074 -0.0258 0.094 Uiso 1 1 calc R
C47 C 0.0688(4) -0.2162(3) 0.0361(3) 0.0541(10) Uani 1 1 d .
C48 C 0.1690(4) -0.2629(3) 0.0417(3) 0.0778(13) Uani 1 1 d .
H48 H 0.2481 -0.2319 0.0888 0.093 Uiso 1 1 calc R
C49 C 0.1561(5) -0.3529(4) -0.0196(4) 0.0909(15) Uani 1 1 d .
H49 H 0.2237 -0.3845 -0.0124 0.109 Uiso 1 1 calc R
C50 C 0.0436(5) -0.3961(3) -0.0913(3) 0.0870(15) Uani 1 1 d .
H50 H 0.0358 -0.4550 -0.1346 0.104 Uiso 1 1 calc R
C51 C -0.0574(4) -0.3525(3) -0.0994(3) 0.0775(13) Uani 1 1 d .
H51 H -0.1354 -0.3837 -0.1473 0.093 Uiso 1 1 calc R
C52 C -0.0449(4) -0.2612(3) -0.0363(3) 0.0656(11) Uani 1 1 d .
H52 H -0.1135 -0.2309 -0.0432 0.079 Uiso 1 1 calc R

loop_
_atom_site_aniso_label
_atom_site_aniso_U_11
_atom_site_aniso_U_22
_atom_site_aniso_U_33
_atom_site_aniso_U_23
_atom_site_aniso_U_13
_atom_site_aniso_U_12
B1 0.042(2) 0.053(3) 0.055(4) -0.007(3) 0.013(3) 0.006(2)
F1 0.0719(14) 0.0868(15) 0.071(2) -0.0335(14) 0.0418(14) -0.0230(11)
F2 0.0678(14) 0.0734(14) 0.146(3) 0.0357(15) 0.0577(15) 0.0261(11)
O1 0.155(3) 0.070(2) 0.126(4) -0.031(2) 0.059(3) 0.0158(17)
N1 0.0404(16) 0.0387(16) 0.052(2) 0.0013(15) 0.0234(15) 0.0023(13)
N2 0.0408(15) 0.0450(17) 0.048(2) -0.0059(16) 0.0200(16) 0.0043(13)
C1 0.040(2) 0.040(2) 0.048(3) 0.0030(19) 0.0135(19) 0.0029(16)
C2 0.0373(19) 0.043(2) 0.044(3) -0.0029(18) 0.0146(18) 0.0056(16)
C3 0.0426(19) 0.043(2) 0.036(3) 0.0053(18) 0.0154(18) 0.0090(16)
C4 0.043(2) 0.036(2) 0.042(3) -0.0014(18) 0.0140(19) 0.0040(16)
C5 0.0419(19) 0.044(2) 0.034(3) -0.0010(18) 0.0133(18) 0.0055(16)
C6 0.043(2) 0.041(2) 0.043(3) -0.0031(19) 0.0163(19) 0.0041(16)
C7 0.043(2) 0.046(2) 0.044(3) 0.0026(19) 0.018(2) 0.0050(16)
C8 0.043(2) 0.046(2) 0.049(3) -0.003(2) 0.014(2) 0.0047(17)
C9 0.048(2) 0.057(2) 0.045(3) -0.002(2) 0.019(2) 0.0169(18)
C10 0.046(2) 0.041(2) 0.057(3) 0.001(2) 0.026(2) 0.0038(18)
C11 0.058(2) 0.048(2) 0.075(3) 0.005(2) 0.032(2) 0.004(2)
C12 0.075(3) 0.053(3) 0.088(4) 0.004(2) 0.045(3) 0.009(2)
C13 0.071(3) 0.046(2) 0.077(4) -0.009(2) 0.037(3) -0.007(2)
C14 0.064(2) 0.062(3) 0.063(3) -0.002(2) 0.023(2) -0.002(2)
C15 0.050(2) 0.050(2) 0.054(3) -0.003(2) 0.019(2) 0.0011(18)
C16 0.046(2) 0.036(2) 0.041(3) -0.0050(18) 0.0151(19) 0.0049(18)
C17 0.051(2) 0.058(2) 0.067(3) -0.006(2) 0.022(2) 0.0088(18)
C18 0.063(3) 0.064(3) 0.083(4) 0.005(2) 0.040(3) 0.007(2)
C19 0.045(2) 0.097(3) 0.080(4) -0.009(3) 0.032(2) 0.004(2)
C20 0.048(2) 0.093(3) 0.076(4) 0.009(3) 0.025(2) 0.028(2)
C21 0.054(2) 0.061(2) 0.064(3) 0.008(2) 0.021(2) 0.007(2)
C22 0.041(2) 0.046(2) 0.046(3) 0.000(2) 0.015(2) 0.0102(16)
C23 0.070(2) 0.058(3) 0.047(3) 0.001(2) 0.021(2) 0.0192(19)
C24 0.104(3) 0.086(3) 0.077(4) 0.001(3) 0.044(3) 0.036(3)
C25 0.100(3) 0.092(4) 0.086(5) -0.020(3) 0.039(3) 0.044(3)
C26 0.079(3) 0.058(3) 0.087(5) 0.001(3) 0.008(3) 0.033(2)
C27 0.057(2) 0.058(2) 0.054(3) 0.002(2) 0.011(2) 0.0189(19)
C28 0.0378(19) 0.046(2) 0.044(3) -0.001(2) 0.019(2) 0.0016(16)
C29 0.046(2) 0.058(2) 0.052(3) -0.002(2) 0.018(2) 0.0022(17)
C30 0.060(2) 0.072(3) 0.051(3) -0.013(3) 0.016(2) 0.006(2)
C31 0.084(3) 0.060(3) 0.074(4) -0.013(3) 0.025(3) 0.009(2)
C32 0.078(3) 0.042(3) 0.082(4) 0.003(3) 0.028(3) 0.0074(19)
C33 0.065(2) 0.054(2) 0.058(3) 0.005(2) 0.029(2) 0.0090(18)
C34 0.201(6) 0.121(4) 0.103(6) -0.056(4) 0.042(5) 0.035(4)
C35 0.038(2) 0.047(2) 0.052(3) -0.002(2) 0.020(2) 0.0037(17)
C36 0.052(2) 0.061(3) 0.046(3) 0.005(2) 0.016(2) 0.0035(19)
C37 0.059(2) 0.080(3) 0.041(3) -0.003(2) 0.009(2) 0.000(2)
C38 0.060(2) 0.063(3) 0.060(4) -0.023(2) 0.019(3) -0.0093(19)
C39 0.073(3) 0.044(2) 0.068(4) -0.008(2) 0.034(3) -0.0085(19)
C40 0.061(2) 0.052(2) 0.050(3) 0.006(2) 0.023(2) 0.0027(19)
C41 0.041(2) 0.0289(18) 0.016(3) -0.0015(16) 0.011(2) -0.0143(16)
C42 0.105(3) 0.073(3) 0.063(4) 0.036(3) 0.065(3) 0.052(3)
C43 0.071(3) 0.081(3) 0.078(4) 0.010(3) 0.022(3) 0.021(2)
C44 0.088(4) 0.078(3) 0.087(5) 0.020(3) 0.053(3) 0.024(3)
C45 0.085(3) 0.082(3) 0.059(4) 0.009(2) 0.029(3) 0.026(2)
C46 0.058(3) 0.066(3) 0.125(5) 0.015(3) 0.053(3) 0.018(2)
C47 0.046(2) 0.059(2) 0.049(3) -0.004(2) 0.020(2) 0.0062(19)
C48 0.061(3) 0.098(3) 0.072(4) -0.003(3) 0.018(2) 0.031(2)
C49 0.088(3) 0.102(3) 0.089(5) -0.017(3) 0.023(3) 0.054(3)
C50 0.101(4) 0.087(3) 0.076(4) -0.018(3) 0.038(3) 0.034(3)
C51 0.075(3) 0.084(3) 0.056(4) -0.010(3) 0.023(3) 0.007(2)
C52 0.073(3) 0.069(3) 0.054(3) -0.006(2) 0.022(3) 0.023(2)

loop_
_atom_type_symbol
_atom_type_description
_atom_type_scat_dispersion_real
_atom_type_scat_dispersion_imag
_atom_type_scat_source
C C 0.0033 0.0016 'International Tables Vol C Tables 4.2.6.8 and 6.1.1.4'
H H 0.0000 0.0000 'International Tables Vol C Tables 4.2.6.8 and 6.1.1.4'
N N 0.0061 0.0033 'International Tables Vol C Tables 4.2.6.8 and 6.1.1.4'
O O 0.0106 0.0060 'International Tables Vol C Tables 4.2.6.8 and 6.1.1.4'
F F 0.0171 0.0103 'International Tables Vol C Tables 4.2.6.8 and 6.1.1.4'
B B 0.0013 0.0007 'International Tables Vol C Tables 4.2.6.8 and 6.1.1.4'

loop_
_geom_angle_atom_site_label_1
_geom_angle_atom_site_label_2
_geom_angle_atom_site_label_3
_geom_angle
F1 B1 F2 110.2(3)
F1 B1 N1 111.0(3)
F2 B1 N1 109.8(4)
F1 B1 N2 111.1(4)
F2 B1 N2 107.8(3)
N1 B1 N2 106.9(3)
C31 O1 C34 116.7(4)
C1 N1 C4 108.3(3)
C1 N1 B1 127.0(3)
C4 N1 B1 124.4(2)
C9 N2 C6 108.4(2)
C9 N2 B1 127.5(3)
C6 N2 B1 121.6(3)
N1 C1 C2 109.5(3)
N1 C1 C10 123.7(3)
C2 C1 C10 126.6(3)
C3 C2 C1 107.8(2)
C3 C2 C16 127.2(3)
C1 C2 C16 125.0(3)
C2 C3 C4 106.7(3)
C2 C3 C22 123.8(3)
C4 C3 C22 129.5(3)
N1 C4 C5 119.9(3)
N1 C4 C3 107.7(2)
C5 C4 C3 132.4(3)
C6 C5 C4 120.7(3)
C6 C5 C28 120.8(3)
C4 C5 C28 118.2(3)
N2 C6 C5 120.3(3)
N2 C6 C7 107.9(3)
C5 C6 C7 131.3(3)
C8 C7 C6 107.1(3)
C8 C7 C35 126.0(3)
C6 C7 C35 126.5(3)
C7 C8 C9 107.2(3)
C7 C8 C41 128.8(3)
C9 C8 C41 124.1(3)
N2 C9 C8 109.2(3)
N2 C9 C47 123.9(3)
C8 C9 C47 126.6(3)
C11 C10 C15 118.3(3)
C11 C10 C1 122.5(3)
C15 C10 C1 119.2(3)
C12 C11 C10 121.1(3)
C12 C11 H11 119.5
C10 C11 H11 119.5
C11 C12 C13 119.1(4)
C11 C12 H12 120.5
C13 C12 H12 120.5
C14 C13 C12 121.1(3)
C14 C13 H13 119.4
C12 C13 H13 119.4
C13 C14 C15 119.3(4)
C13 C14 H14 120.3
C15 C14 H14 120.3
C14 C15 C10 121.1(3)
C14 C15 H15 119.5
C10 C15 H15 119.5
C21 C16 C17 120.1(3)
C21 C16 C2 120.7(3)
C17 C16 C2 119.2(3)
C16 C17 C18 119.8(3)
C16 C17 H17 120.1
C18 C17 H17 120.1
C19 C18 C17 119.7(4)
C19 C18 H18 120.1
C17 C18 H18 120.1
C18 C19 C20 120.2(3)
C18 C19 H19 119.9
C20 C19 H19 119.9
C21 C20 C19 119.2(4)
C21 C20 H20 120.4
C19 C20 H20 120.4
C16 C21 C20 120.9(3)
C16 C21 H21 119.5
C20 C21 H21 119.5
C23 C22 C27 117.6(3)
C23 C22 C3 121.1(3)
C27 C22 C3 121.2(4)
C24 C23 C22 121.4(4)
C24 C23 H23 119.3
C22 C23 H23 119.3
C23 C24 C25 119.9(5)
C23 C24 H24 120.1
C25 C24 H24 120.1
C26 C25 C24 120.3(4)
C26 C25 H25 119.9
C24 C25 H25 119.9
C25 C26 C27 120.0(4)
C25 C26 H26 120.0
C27 C26 H26 120.0
C26 C27 C22 120.8(4)
C26 C27 H27 119.6
C22 C27 H27 119.6
C29 C28 C33 117.4(3)
C29 C28 C5 121.1(3)
C33 C28 C5 121.5(4)
C28 C29 C30 122.9(4)
C28 C29 H29 118.6
C30 C29 H29 118.6
C31 C30 C29 118.5(4)
C31 C30 H30 120.8
C29 C30 H30 120.8
C32 C31 O1 113.0(5)
C32 C31 C30 120.3(4)
O1 C31 C30 126.6(5)
C31 C32 C33 120.7(4)
C31 C32 H32 119.6
C33 C32 H32 119.6
C32 C33 C28 120.1(4)
C32 C33 H33 119.9
C28 C33 H33 119.9
O1 C34 H34A 109.5
O1 C34 H34B 109.5
H34A C34 H34B 109.5
O1 C34 H34C 109.5
H34A C34 H34C 109.5
H34B C34 H34C 109.5
C36 C35 C40 118.8(3)
C36 C35 C7 119.9(3)
C40 C35 C7 121.3(4)
C37 C36 C35 120.8(3)
C37 C36 H36 119.6
C35 C36 H36 119.6
C36 C37 C38 119.9(4)
C36 C37 H37 120.1
C38 C37 H37 120.1
C39 C38 C37 119.5(3)
C39 C38 H38 120.3
C37 C38 H38 120.3
C38 C39 C40 121.1(4)
C38 C39 H39 119.4
C40 C39 H39 119.4
C39 C40 C35 119.7(4)
C39 C40 H40 120.1
C35 C40 H40 120.1
C42 C41 C46 122.2(3)
C42 C41 C8 123.8(4)
C46 C41 C8 113.0(3)
C41 C42 C43 122.9(4)
C41 C42 H42 118.6
C43 C42 H42 118.6
C44 C43 C42 117.7(4)
C44 C43 H43 121.1
C42 C43 H43 121.1
C45 C44 C43 119.6(4)
C45 C44 H44 120.2
C43 C44 H44 120.2
C44 C45 C46 116.9(4)
C44 C45 H45 121.5
C46 C45 H45 121.5
C41 C46 C45 120.5(4)
C41 C46 H46 119.7
C45 C46 H46 119.7
C52 C47 C48 117.3(4)
C52 C47 C9 121.9(3)
C48 C47 C9 120.8(4)
C49 C48 C47 122.4(4)
C49 C48 H48 118.8
C47 C48 H48 118.8
C48 C49 C50 119.7(4)
C48 C49 H49 120.2
C50 C49 H49 120.2
C51 C50 C49 119.8(4)
C51 C50 H50 120.1
C49 C50 H50 120.1
C50 C51 C52 120.6(4)
C50 C51 H51 119.7
C52 C51 H51 119.7
C47 C52 C51 120.1(4)
C47 C52 H52 119.9
C51 C52 H52 119.9

loop_
_geom_bond_atom_site_label_1
_geom_bond_atom_site_label_2
_geom_bond_distance
B1 F1 1.350(5)
B1 F2 1.389(5)
B1 N1 1.542(5)
B1 N2 1.556(4)
O1 C31 1.368(5)
O1 C34 1.394(6)
N1 C1 1.355(3)
N1 C4 1.395(3)
N2 C9 1.361(4)
N2 C6 1.390(4)
C1 C2 1.402(4)
C1 C10 1.470(4)
C2 C3 1.391(4)
C2 C16 1.505(4)
C3 C4 1.428(4)
C3 C22 1.466(4)
C4 C5 1.407(4)
C5 C6 1.396(4)
C5 C28 1.471(4)
C6 C7 1.432(4)
C7 C8 1.386(4)
C7 C35 1.496(4)
C8 C9 1.424(4)
C8 C41 1.528(4)
C9 C47 1.468(4)
C10 C11 1.379(4)
C10 C15 1.388(4)
C11 C12 1.383(4)
C11 H11 0.9300
C12 C13 1.383(5)
C12 H12 0.9300
C13 C14 1.356(4)
C13 H13 0.9300
C14 C15 1.385(4)
C14 H14 0.9300
C15 H15 0.9300
C16 C21 1.355(4)
C16 C17 1.367(4)
C17 C18 1.405(4)
C17 H17 0.9300
C18 C19 1.352(5)
C18 H18 0.9300
C19 C20 1.393(5)
C19 H19 0.9300
C20 C21 1.379(4)
C20 H20 0.9300
C21 H21 0.9300
C22 C23 1.387(5)
C22 C27 1.384(4)
C23 C24 1.367(5)
C23 H23 0.9300
C24 C25 1.362(5)
C24 H24 0.9300
C25 C26 1.366(6)
C25 H25 0.9300
C26 C27 1.378(5)
C26 H26 0.9300
C27 H27 0.9300
C28 C29 1.381(4)
C28 C33 1.380(4)
C29 C30 1.388(5)
C29 H29 0.9300
C30 C31 1.360(5)
C30 H30 0.9300
C31 C32 1.372(5)
C32 C33 1.393(5)
C32 H32 0.9300
C33 H33 0.9300
C34 H34A 0.9600
C34 H34B 0.9600
C34 H34C 0.9600
C35 C36 1.378(4)
C35 C40 1.386(4)
C36 C37 1.369(4)
C36 H36 0.9300
C37 C38 1.376(5)
C37 H37 0.9300
C38 C39 1.363(5)
C38 H38 0.9300
C39 C40 1.369(4)
C39 H39 0.9300
C40 H40 0.9300
C41 C42 1.173(4)
C41 C46 1.380(5)
C42 C43 1.436(5)
C42 H42 0.9300
C43 C44 1.380(5)
C43 H43 0.9300
C44 C45 1.375(5)
C44 H44 0.9300
C45 C46 1.401(5)
C45 H45 0.9300
C46 H46 0.9300
C47 C52 1.378(4)
C47 C48 1.385(4)
C48 C49 1.368(5)
C48 H48 0.9300
C49 C50 1.363(5)
C49 H49 0.9300
C50 C51 1.363(5)
C50 H50 0.9300
C51 C52 1.399(5)
C51 H51 0.9300
C52 H52 0.9300

loop_
_geom_torsion_atom_site_label_1
_geom_torsion_atom_site_label_2
_geom_torsion_atom_site_label_3
_geom_torsion_atom_site_label_4
_geom_torsion
F1 B1 N1 C1 38.3(5)
F2 B1 N1 C1 -83.8(4)
N2 B1 N1 C1 159.6(3)
F1 B1 N1 C4 -134.7(3)
F2 B1 N1 C4 103.3(4)
N2 B1 N1 C4 -13.4(5)
F1 B1 N2 C9 -50.8(5)
F2 B1 N2 C9 69.9(5)
N1 B1 N2 C9 -172.1(3)
F1 B1 N2 C6 149.5(3)
F2 B1 N2 C6 -89.8(4)
N1 B1 N2 C6 28.2(5)
C4 N1 C1 C2 0.2(4)
B1 N1 C1 C2 -173.7(3)
C4 N1 C1 C10 175.1(3)
B1 N1 C1 C10 1.2(5)
N1 C1 C2 C3 0.3(4)
C10 C1 C2 C3 -174.4(3)
N1 C1 C2 C16 179.4(3)
C10 C1 C2 C16 4.6(6)
C1 C2 C3 C4 -0.7(4)
C16 C2 C3 C4 -179.7(3)
C1 C2 C3 C22 176.4(3)
C16 C2 C3 C22 -2.6(6)
C1 N1 C4 C5 -177.9(3)
B1 N1 C4 C5 -3.8(5)
C1 N1 C4 C3 -0.6(4)
B1 N1 C4 C3 173.5(3)
C2 C3 C4 N1 0.8(4)
C22 C3 C4 N1 -176.1(3)
C2 C3 C4 C5 177.6(4)
C22 C3 C4 C5 0.8(6)
N1 C4 C5 C6 9.3(5)
C3 C4 C5 C6 -167.3(4)
N1 C4 C5 C28 -175.6(3)
C3 C4 C5 C28 7.8(6)
C9 N2 C6 C5 170.5(3)
B1 N2 C6 C5 -26.4(5)
C9 N2 C6 C7 -2.4(4)
B1 N2 C6 C7 160.8(3)
C4 C5 C6 N2 5.8(5)
C28 C5 C6 N2 -169.2(3)
C4 C5 C6 C7 176.7(3)
C28 C5 C6 C7 1.7(6)
N2 C6 C7 C8 4.0(4)
C5 C6 C7 C8 -167.8(4)
N2 C6 C7 C35 -170.1(3)
C5 C6 C7 C35 18.1(6)
C6 C7 C8 C9 -4.0(4)
C35 C7 C8 C9 170.2(3)
C6 C7 C8 C41 176.8(3)
C35 C7 C8 C41 -9.1(6)
C6 N2 C9 C8 -0.1(4)
B1 N2 C9 C8 -162.0(3)
C6 N2 C9 C47 174.7(3)
B1 N2 C9 C47 12.9(6)
C7 C8 C9 N2 2.6(4)
C41 C8 C9 N2 -178.1(3)
C7 C8 C9 C47 -172.0(4)
C41 C8 C9 C47 7.2(6)
N1 C1 C10 C11 51.1(5)
C2 C1 C10 C11 -134.9(4)
N1 C1 C10 C15 -128.2(3)
C2 C1 C10 C15 45.8(5)
C15 C10 C11 C12 0.4(5)
C1 C10 C11 C12 -178.8(3)
C10 C11 C12 C13 0.2(6)
C11 C12 C13 C14 0.2(6)
C12 C13 C14 C15 -1.2(6)
C13 C14 C15 C10 1.9(6)
C11 C10 C15 C14 -1.5(5)
C1 C10 C15 C14 177.8(3)
C3 C2 C16 C21 52.7(5)
C1 C2 C16 C21 -126.1(4)
C3 C2 C16 C17 -128.7(4)
C1 C2 C16 C17 52.5(5)
C21 C16 C17 C18 2.2(5)
C2 C16 C17 C18 -176.4(3)
C16 C17 C18 C19 -0.4(6)
C17 C18 C19 C20 -1.5(6)
C18 C19 C20 C21 1.7(6)
C17 C16 C21 C20 -2.0(6)
C2 C16 C21 C20 176.6(3)
C19 C20 C21 C16 0.0(6)
C2 C3 C22 C23 61.4(5)
C4 C3 C22 C23 -122.2(4)
C2 C3 C22 C27 -115.4(4)
C4 C3 C22 C27 60.9(5)
C27 C22 C23 C24 -2.3(5)
C3 C22 C23 C24 -179.2(3)
C22 C23 C24 C25 1.3(6)
C23 C24 C25 C26 0.9(7)
C24 C25 C26 C27 -2.2(7)
C25 C26 C27 C22 1.2(6)
C23 C22 C27 C26 1.0(5)
C3 C22 C27 C26 177.9(3)
C6 C5 C28 C29 -123.0(4)
C4 C5 C28 C29 61.9(4)
C6 C5 C28 C33 57.3(4)
C4 C5 C28 C33 -117.8(3)
C33 C28 C29 C30 -0.4(5)
C5 C28 C29 C30 179.9(3)
C28 C29 C30 C31 1.7(5)
C34 O1 C31 C32 174.3(4)
C34 O1 C31 C30 -6.7(7)
C29 C30 C31 C32 -1.9(6)
C29 C30 C31 O1 179.1(3)
O1 C31 C32 C33 -179.9(3)
C30 C31 C32 C33 1.0(6)
C31 C32 C33 C28 0.3(5)
C29 C28 C33 C32 -0.6(5)
C5 C28 C33 C32 179.1(3)
C8 C7 C35 C36 -123.9(4)
C6 C7 C35 C36 49.1(5)
C8 C7 C35 C40 54.7(5)
C6 C7 C35 C40 -132.3(4)
C40 C35 C36 C37 3.1(5)
C7 C35 C36 C37 -178.2(3)
C35 C36 C37 C38 -2.0(5)
C36 C37 C38 C39 -0.3(6)
C37 C38 C39 C40 1.3(6)
C38 C39 C40 C35 -0.2(6)
C36 C35 C40 C39 -2.1(5)
C7 C35 C40 C39 179.3(3)
C7 C8 C41 C42 46.4(6)
C9 C8 C41 C42 -132.7(4)
C7 C8 C41 C46 -122.1(4)
C9 C8 C41 C46 58.8(5)
C46 C41 C42 C43 -5.8(6)
C8 C41 C42 C43 -173.4(3)
C41 C42 C43 C44 2.5(6)
C42 C43 C44 C45 0.3(6)
C43 C44 C45 C46 0.3(6)
C42 C41 C46 C45 6.3(6)
C8 C41 C46 C45 175.1(3)
C44 C45 C46 C41 -3.3(5)
N2 C9 C47 C52 62.0(5)
C8 C9 C47 C52 -124.1(4)
N2 C9 C47 C48 -117.8(4)
C8 C9 C47 C48 56.2(5)
C52 C47 C48 C49 -2.4(6)
C9 C47 C48 C49 177.4(4)
C47 C48 C49 C50 3.0(7)
C48 C49 C50 C51 -2.8(7)
C49 C50 C51 C52 2.1(7)
C48 C47 C52 C51 1.6(5)
C9 C47 C52 C51 -178.1(3)
C50 C51 C52 C47 -1.6(6)
